data_4320706
loop_
_publ_author_name
'Martine Bujoli-Doeuff'
'Michel Evain'
'Pascal Janvier'
'Dominique Massiot'
'Abraham Clearfield'
'Zhehong Gan'
'Bruno Bujoli'

_publ_section_title
;
 New Pillared Layered Gallium Phosphonates in the
 Gallium/1,2-Ethylenediphosphonic Acid System
;
_journal_name_full 'Inorganic Chemistry'
_journal_page_first 6694
_journal_page_last 6698
_journal_paper_doi 10.1021/ic010588q
_journal_volume 40
_journal_year 2001
_chemical_formula_sum 'C3 H6 Ga2 O9 P3'
_chemical_formula_weight 418.4
_space_group_IT_number 2
_symmetry_cell_setting triclinic
_symmetry_space_group_name_Hall '-P 1'
_symmetry_space_group_name_H-M 'P -1'
_cell_angle_alpha 91.341(11)
_cell_angle_beta 101.400(10)
_cell_angle_gamma 90.857(10)
_cell_formula_units_Z 2
_cell_length_a 5.1480(4)
_cell_length_b 8.0354(7)
_cell_length_c 12.3827(11)
_cell_volume 501.88(8)
_diffrn_measurement_device 'imaging plate system'
_diffrn_measurement_device_type 'IPDS Stoe'
_diffrn_measurement_method '??integration method??'
_diffrn_radiation_probe x-ray
_diffrn_radiation_type 'Mo K\a'
_diffrn_radiation_wavelength 0.71069
_diffrn_reflns_av_R_equivalents 0.0418
_diffrn_reflns_av_sigmaI/netI 0.0300
_diffrn_reflns_limit_h_max 6
_diffrn_reflns_limit_h_min -6
_diffrn_reflns_limit_k_max 10
_diffrn_reflns_limit_k_min -10
_diffrn_reflns_limit_l_max 16
_diffrn_reflns_limit_l_min -16
_diffrn_reflns_number 8253
_diffrn_reflns_theta_max 27.94
_diffrn_reflns_theta_min 2.54
_exptl_absorpt_coefficient_mu 5.8822
_exptl_absorpt_correction_T_max 0.5511
_exptl_absorpt_correction_T_min 0.3487
_exptl_absorpt_correction_type gaussian
_exptl_crystal_density_diffrn 2.768
_exptl_crystal_F_000 406
_refine_diff_density_max 0.66
_refine_diff_density_min -0.52
_refine_ls_extinction_method none
_refine_ls_goodness_of_fit_obs 0.98
_refine_ls_goodness_of_fit_ref 1.06
_refine_ls_number_parameters 155
_refine_ls_number_reflns 2190
_refine_ls_R_factor_all 0.0352
_refine_ls_R_factor_gt 0.0240
_refine_ls_shift/su_max 0.0007
_refine_ls_shift/su_mean 0.0000
_refine_ls_structure_factor_coef Fsqd
_refine_ls_weighting_details w=1/(\s^2^(I)+0.001024I^2^)
_refine_ls_weighting_scheme sigma
_refine_ls_wR_factor_gt 0.0513
_refine_ls_wR_factor_ref 0.0530
_reflns_limit_h_max 6
_reflns_limit_h_min -6
_reflns_limit_k_max 10
_reflns_limit_k_min -10
_reflns_limit_l_max 16
_reflns_limit_l_min 0
_reflns_number_observed 1770
_reflns_number_total 2190
_reflns_observed_criterion 2
_cod_data_source_file ic010588q.cif
_cod_data_source_block Ga2P3O9C3H6
_cod_depositor_comments
;
The following automatic conversions were performed:

'_diffrn_radiation_probe' value 'X-ray' changed to 'x-ray' according
to the built-in table from CIF Core dictionary named 'cif_core.dic'
version 2.4.1 from 2010-06-29.

Automatic conversion script
Id: cif_fix_values 1646 2011-03-28 12:23:43Z adriana 
;
_cod_original_cell_volume 501.88(7)
_cod_original_formula_sum 'Ga2 P3 O9 C3 H6'
_cod_database_code 4320706

loop_
_symmetry_equiv_pos_site_id
_symmetry_equiv_pos_as_xyz
1 x,y,z
2 -x,-y,-z

loop_
_atom_site_label
_atom_site_type_symbol
_atom_site_adp_type
_atom_site_fract_x
_atom_site_fract_y
_atom_site_fract_z
_atom_site_U_iso_or_equiv
_atom_site_symmetry_multiplicity
_atom_site_occupancy
Ga1 Ga Uani 0.04034(6) 0.55789(3) 0.81078(2) 0.00586(10) 2 1
Ga2 Ga Uani 0.49701(7) 0.88497(3) 0.26073(2) 0.00713(10) 2 1
P1 P Uani 0.50026(15) 0.73148(8) 0.71883(6) 0.0056(2) 2 1
P2 P Uani 0.06260(16) 0.74151(9) 0.37395(6) 0.0066(2) 2 1
P3 P Uani 0.13050(17) 0.74926(9) 0.05157(6) 0.0075(2) 2 1
O1 O Uani 0.3484(4) 0.5880(2) 0.75657(18) 0.0116(6) 2 1
O2 O Uani -0.1246(4) 0.4260(2) 0.67143(18) 0.0128(7) 2 1
O3 O Uani -0.2045(4) 0.7224(2) 0.76479(18) 0.0106(6) 2 1
O4 O Uani 0.1821(5) 0.6826(2) 0.94358(18) 0.0168(7) 2 1
O5 O Uani 0.0237(5) 0.3664(2) 0.8880(2) 0.0167(7) 2 1
O6 O Uani 0.2234(4) 0.8853(2) 0.33597(18) 0.0127(7) 2 1
O7 O Uani 0.7679(4) 0.7816(2) 0.34764(18) 0.0135(7) 2 1
O8 O Uani 0.6033(4) 1.0998(2) 0.24820(18) 0.0103(6) 2 1
O9 O Uani 0.4046(4) 0.7955(2) 0.12373(18) 0.0147(7) 2 1
C1 C Uani 0.4394(6) 0.7233(4) 0.5710(2) 0.0122(9) 2 1
C2 C Uani 0.1442(6) 0.7434(3) 0.5216(2) 0.0101(9) 2 1
C3 C Uani -0.0610(6) 0.9336(3) 0.0318(2) 0.0130(9) 2 1
H1c1 H Uiso 0.532921 0.815599 0.540477 0.029(4) 2 1
H2c1 H Uiso 0.488354 0.61403 0.541284 0.029(4) 2 1
H1c2 H Uiso 0.097515 0.851009 0.554085 0.029(4) 2 1
H2c2 H Uiso 0.054444 0.649117 0.552013 0.029(4) 2 1
H1c3 H Uiso -0.074562 0.989276 0.103466 0.029(4) 2 1
H2c3 H Uiso -0.242703 0.910373 -0.012623 0.029(4) 2 1

loop_
_atom_site_aniso_label
_atom_site_aniso_type_symbol
_atom_site_aniso_U_11
_atom_site_aniso_U_22
_atom_site_aniso_U_33
_atom_site_aniso_U_12
_atom_site_aniso_U_13
_atom_site_aniso_U_23
Ga1 Ga 0.00597(19) 0.00542(14) 0.00600(15) 0.00020(12) 0.00072(12) 0.00039(11)
Ga2 Ga 0.00613(19) 0.00731(15) 0.00714(16) 0.00025(13) -0.00056(12) -0.00072(11)
P1 P 0.0048(4) 0.0058(3) 0.0060(3) 0.0003(3) 0.0005(2) -0.0007(2)
P2 P 0.0055(4) 0.0076(3) 0.0061(3) 0.0006(3) -0.0003(2) -0.0008(2)
P3 P 0.0103(4) 0.0053(3) 0.0058(3) -0.0006(3) -0.0008(2) 0.0000(2)
O1 O 0.0108(12) 0.0088(9) 0.0178(11) 0.0005(9) 0.0087(9) 0.0005(8)
O2 O 0.0132(13) 0.0098(9) 0.0135(11) 0.0012(9) -0.0016(9) -0.0052(8)
O3 O 0.0051(12) 0.0086(9) 0.0157(11) 0.0009(9) -0.0035(8) -0.0017(8)
O4 O 0.0207(14) 0.0169(11) 0.0108(11) 0.0008(10) -0.0011(9) -0.0064(8)
O5 O 0.0185(14) 0.0122(10) 0.0193(12) -0.0006(10) 0.0029(10) 0.0077(8)
O6 O 0.0105(12) 0.0111(9) 0.0179(11) 0.0008(9) 0.0059(9) 0.0001(8)
O7 O 0.0067(12) 0.0185(11) 0.0142(11) 0.0022(9) -0.0013(9) 0.0046(8)
O8 O 0.0096(12) 0.0079(9) 0.0145(11) 0.0025(9) 0.0049(8) -0.0008(8)
O9 O 0.0111(12) 0.0193(11) 0.0121(11) -0.0011(10) -0.0008(9) -0.0068(8)
C1 C 0.0095(17) 0.0185(15) 0.0074(14) 0.0024(13) -0.0015(11) -0.0001(11)
C2 C 0.0096(17) 0.0143(13) 0.0057(13) 0.0017(12) 0.0003(11) -0.0028(10)
C3 C 0.0126(18) 0.0097(13) 0.0185(16) 0.0030(13) 0.0065(13) 0.0063(12)

loop_
_atom_type_symbol
_atom_type_oxidation_number
_atom_type_scat_dispersion_real
_atom_type_scat_dispersion_imag
_atom_type_scat_source
_atom_type_scat_versus_stol_list
Ga 0 0.231 1.608 'International Tables Vol C Tables  4.2.6.8 and 6.1.1.1'
;
stol      0.00    0.05    0.10    0.15    0.20    0.25    0.30    0.35    0.40
  f      31.000  30.308  28.675  26.783  24.935  23.174  21.481  19.847  18.278
stol      0.45    0.50    0.55    0.60    0.65    0.70    0.75    0.80    0.85
  f      16.794  15.410  14.142  12.996  11.974  11.073  10.286   9.604   9.016
stol      0.90    0.95    1.00    1.05    1.10    1.15    1.20    1.25    1.30
  f       8.510   8.076   7.702   7.380   7.099   6.853   6.633   6.436   6.254
stol      1.35    1.40    1.45    1.50    1.55    1.60    1.65    1.70    1.75
  f       6.085   5.926   5.774   5.627   5.483   4.792   4.657   4.523   4.391
;
P 0 0.102 0.094 'International Tables Vol C Tables  4.2.6.8 and 6.1.1.1'
;
stol      0.00    0.05    0.10    0.15    0.20    0.25    0.30    0.35    0.40
  f      15.000  14.458  13.138  11.629  10.327   9.335   8.600   8.029   7.547
stol      0.45    0.50    0.55    0.60    0.65    0.70    0.75    0.80    0.85
  f       7.103   6.674   6.250   5.829   5.418   5.020   4.640   4.284   3.953
stol      0.90    0.95    1.00    1.05    1.10    1.15    1.20    1.25    1.30
  f       3.649   3.372   3.122   2.898   2.698   2.521   2.364   2.226   2.104
stol      1.35    1.40    1.45    1.50    1.55    1.60    1.65    1.70    1.75
  f       1.997   1.903   1.820   1.747   1.683   1.453   1.420   1.389   1.360
;
O 0 0.011 0.006 'International Tables Vol C Tables  4.2.6.8 and 6.1.1.1'
;
stol      0.00    0.05    0.10    0.15    0.20    0.25    0.30    0.35    0.40
  f       8.000   7.798   7.245   6.472   5.623   4.808   4.089   3.489   3.006
stol      0.45    0.50    0.55    0.60    0.65    0.70    0.75    0.80    0.85
  f       2.629   2.338   2.115   1.946   1.816   1.714   1.635   1.568   1.512
stol      0.90    0.95    1.00    1.05    1.10    1.15    1.20    1.25    1.30
  f       1.463   1.419   1.377   1.337   1.298   1.259   1.221   1.183   1.145
stol      1.35    1.40    1.45    1.50    1.55    1.60    1.65    1.70    1.75
  f       1.107   1.070   1.033   0.997   0.961   0.792   0.761   0.731   0.702
;
C 0 0.003 0.002 'International Tables Vol C Tables  4.2.6.8 and 6.1.1.1'
;
stol      0.00    0.05    0.10    0.15    0.20    0.25    0.30    0.35    0.40
  f       6.000   5.749   5.107   4.311   3.560   2.949   2.494   2.171   1.948
stol      0.45    0.50    0.55    0.60    0.65    0.70    0.75    0.80    0.85
  f       1.794   1.685   1.603   1.537   1.479   1.426   1.374   1.322   1.271
stol      0.90    0.95    1.00    1.05    1.10    1.15    1.20    1.25    1.30
  f       1.219   1.166   1.114   1.063   1.012   0.962   0.914   0.867   0.822
stol      1.35    1.40    1.45    1.50    1.55    1.60    1.65    1.70    1.75
  f       0.778   0.736   0.697   0.659   0.622   0.468   0.442   0.418   0.395
;
H 0 0.000 0.000 'International Tables Vol C Tables  4.2.6.8 and 6.1.1.1'
;
stol      0.00    0.05    0.10    0.15    0.20    0.25    0.30    0.35    0.40
  f       1.000   0.960   0.854   0.713   0.568   0.438   0.331   0.248   0.184
stol      0.45    0.50    0.55    0.60    0.65    0.70    0.75    0.80    0.85
  f       0.138   0.103   0.078   0.060   0.046   0.036   0.028   0.022   0.018
stol      0.90    0.95    1.00    1.05    1.10    1.15    1.20    1.25    1.30
  f       0.014   0.011   0.009   0.007   0.006   0.005   0.004   0.004   0.003
stol      1.35    1.40    1.45    1.50    1.55    1.60    1.65    1.70    1.75
  f       0.003   0.002   0.002   0.002   0.002   0.002   0.001   0.001   0.000
;

loop_
_geom_angle_atom_site_label_1
_geom_angle_atom_site_label_2
_geom_angle_atom_site_label_3
_geom_angle
_geom_angle_site_symmetry_1
_geom_angle_site_symmetry_2
_geom_angle_site_symmetry_3
O1 Ga1 O2 89.92(10) . . .
O1 Ga1 O3 111.93(10) . . .
O1 Ga1 O4 92.31(11) . . .
O1 Ga1 O5 115.20(11) . . .
O2 Ga1 O3 87.54(9) . . .
O2 Ga1 O4 177.72(11) . . .
O2 Ga1 O5 88.07(9) . . .
O3 Ga1 O4 91.17(10) . . .
O3 Ga1 O5 132.64(11) . . .
O4 Ga1 O5 91.43(10) . . .
O6 Ga2 O7 106.09(11) . . .
O6 Ga2 O8 108.39(10) . . .
O6 Ga2 O9 113.11(11) . . .
O7 Ga2 O8 107.40(10) . . .
O7 Ga2 O9 114.10(11) . . .
O8 Ga2 O9 107.50(10) . . .
O1 P1 O3 111.63(13) . . 1_655
O1 P1 O8 111.09(14) . . 2_676
O1 P1 C1 108.06(14) . . .
O3 P1 O8 109.73(12) 1_655 . 2_676
O3 P1 C1 109.94(15) 1_655 . .
O8 P1 C1 106.23(14) 2_676 . .
O2 P2 O6 112.51(14) 2_566 . .
O2 P2 O7 113.53(13) 2_566 . 1_455
O2 P2 C2 109.80(14) 2_566 . .
O6 P2 O7 109.35(13) . . 1_455
O6 P2 C2 107.01(14) . . .
O7 P2 C2 104.11(15) 1_455 . .
O4 P3 O5 115.64(14) 1_554 . 2_566
O4 P3 O9 106.50(15) 1_554 . .
O4 P3 C3 110.62(15) 1_554 . .
O5 P3 O9 110.64(13) 2_566 . .
O5 P3 C3 104.92(16) 2_566 . .
O9 P3 C3 108.39(14) . . .
Ga1 O1 P1 137.43(15) . . .
Ga1 O2 P2 132.19(14) . . 2_566
Ga1 O3 P1 137.28(13) . . 1_455
Ga1 O4 P3 145.88(18) . . 1_556
Ga1 O5 P3 149.51(18) . . 2_566
Ga2 O6 P2 131.61(14) . . .
Ga2 O7 P2 148.63(17) . . 1_655
Ga2 O8 P1 133.06(16) . . 2_676
Ga2 O9 P3 131.61(17) . . .
P1 C1 C2 111.3(2) . . .
P1 C1 H1c1 112.2(2) . . .
P1 C1 H2c1 112.2(2) . . .
P1 C1 H1c2 94.15(16) . . .
P1 C1 H2c2 95.15(16) . . .
C2 C1 H1c1 105.5(2) . . .
C2 C1 H2c1 105.6(2) . . .
C2 C1 H1c2 28.45(13) . . .
C2 C1 H2c2 28.56(14) . . .
H1c1 C1 H2c1 109.6(3) . . .
H1c1 C1 H1c2 92.7(2) . . .
H1c1 C1 H2c2 134.0(2) . . .
H2c1 C1 H1c2 134.0(2) . . .
H2c1 C1 H2c2 91.6(2) . . .
H1c2 C1 H2c2 47.48(8) . . .
P2 C2 C1 115.0(2) . . .
P2 C2 H1c1 97.93(16) . . .
P2 C2 H2c1 98.86(16) . . .
P2 C2 H1c2 111.6(2) . . .
P2 C2 H2c2 111.4(2) . . .
C1 C2 H1c1 28.13(14) . . .
C1 C2 H2c1 28.10(13) . . .
C1 C2 H1c2 104.4(2) . . .
C1 C2 H2c2 104.3(2) . . .
H1c1 C2 H2c1 47.12(8) . . .
H1c1 C2 H1c2 91.9(2) . . .
H1c1 C2 H2c2 132.4(2) . . .
H2c1 C2 H1c2 132.5(2) . . .
H2c1 C2 H2c2 90.6(2) . . .
H1c2 C2 H2c2 109.6(3) . . .
P3 C3 C3 112.9(2) . . 2_575
P3 C3 H1c3 111.8(2) . . .
P3 C3 H1c3 96.35(17) . . 2_575
P3 C3 H2c3 111.9(2) . . .
P3 C3 H2c3 96.34(16) . . 2_575
C3 C3 H1c3 105.2(2) 2_575 . .
C3 C3 H1c3 28.20(14) 2_575 . 2_575
C3 C3 H2c3 105.2(2) 2_575 . .
C3 C3 H2c3 28.16(13) 2_575 . 2_575
H1c3 C3 H1c3 133.4(2) . . 2_575
H1c3 C3 H2c3 109.5(3) . . .
H1c3 C3 H2c3 91.9(2) . . 2_575
H1c3 C3 H1c3 133.4(2) 2_575 . .
H1c3 C3 H2c3 92.0(2) 2_575 . .
H1c3 C3 H2c3 47.11(8) 2_575 . 2_575
H2c3 C3 H2c3 133.4(2) . . 2_575
H2c3 C3 H2c3 133.4(2) 2_575 . .
C1 H1c1 C2 46.4(2) . . .
C1 H1c1 H2c1 35.2(2) . . .
C2 H1c1 H2c1 66.49(9) . . .
C1 H2c1 C2 46.3(2) . . .
C1 H2c1 H1c1 35.2(2) . . .
C1 H2c1 H2c1 168.07(18) . . 2_666
C2 H2c1 H1c1 66.39(9) . . .
C2 H2c1 H2c1 121.83(8) . . 2_666
H1c1 H2c1 H2c1 146.2129 . . 2_666
C1 H1c2 C2 47.1(2) . . .
C1 H1c2 H2c2 66.26(9) . . .
C2 H1c2 H2c2 35.3(2) . . .
C1 H2c2 C2 47.2(2) . . .
C1 H2c2 H1c2 66.26(9) . . .
C2 H2c2 H1c2 35.13(19) . . .
C3 H1c3 C3 46.6(2) . . 2_575
C3 H1c3 H2c3 35.2(2) . . .
C3 H1c3 C3 46.6(2) 2_575 . .
C3 H1c3 H2c3 66.46(9) 2_575 . .
C3 H2c3 C3 46.6(2) . . 2_575
C3 H2c3 H1c3 35.3(2) . . .
C3 H2c3 C3 46.6(2) 2_575 . .
C3 H2c3 H1c3 66.43(9) 2_575 . .

loop_
_geom_bond_atom_site_label_1
_geom_bond_atom_site_label_2
_geom_bond_distance
_geom_bond_site_symmetry_1
_geom_bond_site_symmetry_2
Ga1 O1 1.855(2) . .
Ga1 O2 2.032(2) . .
Ga1 O3 1.860(2) . .
Ga1 O4 1.915(2) . .
Ga1 O5 1.840(2) . .
Ga2 O6 1.836(2) . .
Ga2 O7 1.810(2) . .
Ga2 O8 1.823(2) . .
Ga2 O9 1.799(2) . .
P1 O1 1.517(2) . .
P1 O3 1.517(2) . 1_655
P1 O8 1.539(2) . 2_676
P1 C1 1.795(3) . .
P2 O2 1.509(2) . 2_566
P2 O6 1.547(2) . .
P2 O7 1.528(2) . 1_455
P2 C2 1.793(3) . .
P3 O4 1.502(2) . 1_554
P3 O5 1.517(2) . 2_566
P3 O9 1.548(2) . .
P3 C3 1.786(3) . .
O1 Ga1 1.855(2) . .
O1 P1 1.517(2) . .
O2 Ga1 2.032(2) . .
O2 P2 1.509(2) . 2_566
O3 Ga1 1.860(2) . .
O3 P1 1.517(2) . 1_455
O4 Ga1 1.915(2) . .
O4 P3 1.502(2) . 1_556
O5 Ga1 1.840(2) . .
O5 P3 1.517(2) . 2_566
O6 Ga2 1.836(2) . .
O6 P2 1.547(2) . .
O7 Ga2 1.810(2) . .
O7 P2 1.528(2) . 1_655
O8 Ga2 1.823(2) . .
O8 P1 1.539(2) . 2_676
O9 Ga2 1.799(2) . .
O9 P3 1.548(2) . .
C1 P1 1.795(3) . .
C1 C2 1.534(4) . .
C1 H1c1 0.999(3) . .
C1 H2c1 0.999(3) . .
C1 H1c2 2.028(3) . .
C1 H2c2 2.028(3) . .
C2 P2 1.793(3) . .
C2 C1 1.534(4) . .
C2 H1c1 2.042(3) . .
C2 H2c1 2.043(3) . .
C2 H1c2 0.998(3) . .
C2 H2c2 1.001(3) . .
C3 P3 1.786(3) . .
C3 C3 1.539(4) . 2_575
C3 H1c3 1.000(3) . .
C3 H1c3 2.043(3) . 2_575
C3 H2c3 0.999(3) . .
C3 H2c3 2.043(3) . 2_575
H1c1 C1 0.999(3) . .
H1c1 C2 2.042(3) . .
H1c1 H2c1 1.633 . .
H2c1 C1 0.999(3) . .
H2c1 C2 2.043(3) . .
H2c1 H1c1 1.633 . .
H2c1 H2c1 2.0941 . 2_666
H1c2 C1 2.028(3) . .
H1c2 C2 0.998(3) . .
H1c2 H2c2 1.633 . .
H2c2 C1 2.028(3) . .
H2c2 C2 1.001(3) . .
H2c2 H1c2 1.633 . .
H1c3 C3 1.000(3) . .
H1c3 C3 2.043(3) . 2_575
H1c3 H2c3 1.633 . .
H2c3 C3 0.999(3) . .
H2c3 C3 2.043(3) . 2_575
H2c3 H1c3 1.633 . .
